data_1001563
loop_
_publ_author_name
'Rulmont, A'
'Tarte, P'
'Cartie, B'
'Choisnet, J'

_publ_section_title
;
Solid solutions Ca~3~Sn~2+x~Si(Ge)~1-x~Ga~2~O~12~ (0<x<0.95) and
tetrahedral coordination of Sn^4+^ in the garnet structure
;
_journal_coden_ASTM JSSCBI
_journal_name_full 'Journal of Solid State Chemistry'
_journal_page_first 165
_journal_page_last 176
_journal_paper_doi 10.1006/jssc.1993.1150
_journal_volume 104
_journal_year 1993
_chemical_formula_structural 'Ca3 Sn2.95 Si.05 Ga2 O12'
_chemical_formula_sum 'Ca3 Ga2 O12 Si0.05 Sn2.95'
_chemical_name_systematic
;
Calcium tin silicon gallium oxide (3/3/.05/2/12)
;
_space_group_IT_number 230
_symmetry_cell_setting cubic
_symmetry_Int_Tables_number 230
_symmetry_space_group_name_Hall '-I 4bd 2c 3'
_symmetry_space_group_name_H-M 'I a -3 d'
_cell_angle_alpha 90
_cell_angle_beta 90
_cell_angle_gamma 90
_cell_formula_units_Z 8
_cell_length_a 12.679
_cell_length_b 12.679
_cell_length_c 12.679
_cell_volume 2038.2
_refine_ls_R_factor_all 0.042
_cod_original_formula_sum 'Ca3 Ga2 O12 Si.05 Sn2.95'
_cod_database_code 1001563

loop_
_symmetry_equiv_pos_as_xyz
x,y,z
1/2+x,1/2-y,-z
-x,1/2+y,1/2-z
1/2-x,-y,1/2+z
y,z,x
1/2-y,-z,1/2+x
1/2+y,1/2-z,-x
-y,1/2+z,1/2-x
z,x,y
-z,1/2+x,1/2-y
1/2-z,-x,1/2+y
1/2+z,1/2-x,-y
-x,-y,-z
1/2-x,1/2+y,z
x,1/2-y,1/2+z
1/2+x,y,1/2-z
-y,-z,-x
1/2+y,z,1/2-x
1/2-y,1/2+z,x
y,1/2-z,1/2+x
-z,-x,-y
z,1/2-x,1/2+y
1/2+z,x,1/2-y
1/2-z,1/2+x,y
1/4+x,1/4+z,1/4+y
3/4+x,1/4-z,3/4-y
1/4-x,3/4-z,3/4+y
3/4-x,3/4+z,1/4-y
1/4+y,1/4+x,1/4+z
3/4-y,3/4+x,1/4-z
3/4+y,1/4-x,3/4-z
1/4-y,3/4-x,3/4+z
1/4+z,1/4+y,1/4+x
1/4-z,3/4-y,3/4+x
3/4-z,3/4+y,1/4-x
3/4+z,1/4-y,3/4-x
1/4-x,1/4-z,1/4-y
3/4-x,1/4+z,3/4+y
1/4+x,3/4+z,3/4-y
3/4+x,3/4-z,1/4+y
1/4-y,1/4-x,1/4-z
3/4+y,3/4-x,1/4+z
3/4-y,1/4+x,3/4+z
1/4+y,3/4+x,3/4-z
1/4-z,1/4-y,1/4-x
1/4+z,3/4+y,3/4-x
3/4+z,3/4-y,1/4+x
3/4-z,1/4+y,3/4+x
1/2+x,1/2+y,1/2+z
x,-y,1/2-z
1/2-x,y,-z
-x,1/2-y,z
1/2+y,1/2+z,1/2+x
-y,1/2-z,x
y,-z,1/2-x
1/2-y,z,-x
1/2+z,1/2+x,1/2+y
1/2-z,x,-y
-z,1/2-x,y
z,-x,1/2-y
1/2-x,1/2-y,1/2-z
-x,y,1/2+z
1/2+x,-y,z
x,1/2+y,-z
1/2-y,1/2-z,1/2-x
y,1/2+z,-x
-y,z,1/2+x
1/2+y,-z,x
1/2-z,1/2-x,1/2-y
1/2+z,-x,y
z,1/2+x,-y
-z,x,1/2+y
3/4+x,3/4+z,3/4+y
1/4+x,3/4-z,1/4-y
3/4-x,1/4-z,1/4+y
1/4-x,1/4+z,3/4-y
3/4+y,3/4+x,3/4+z
1/4-y,1/4+x,3/4-z
1/4+y,3/4-x,1/4-z
3/4-y,1/4-x,1/4+z
3/4+z,3/4+y,3/4+x
3/4-z,1/4-y,1/4+x
1/4-z,1/4+y,3/4-x
1/4+z,3/4-y,1/4-x
3/4-x,3/4-z,3/4-y
1/4-x,3/4+z,1/4+y
3/4+x,1/4+z,1/4-y
1/4+x,1/4-z,3/4+y
3/4-y,3/4-x,3/4-z
1/4+y,1/4-x,3/4+z
1/4-y,3/4+x,1/4+z
3/4+y,1/4+x,1/4-z
3/4-z,3/4-y,3/4-x
3/4+z,1/4+y,1/4-x
1/4+z,1/4-y,3/4+x
1/4-z,3/4+y,1/4+x

loop_
_atom_site_label
_atom_site_type_symbol
_atom_site_symmetry_multiplicity
_atom_site_Wyckoff_symbol
_atom_site_fract_x
_atom_site_fract_y
_atom_site_fract_z
_atom_site_occupancy
_atom_site_attached_hydrogens
_atom_site_calc_flag
Ca1 Ca2+ 24 c 0.125 0. 0.25 1. 0 d
Sn1 Sn4+ 16 a 0. 0. 0. 1. 0 d
Ga1 Ga3+ 24 d 0.375 0. 0.25 0.6667 0 d
Si1 Si4+ 24 d 0.375 0. 0.25 0.0166 0 d
Sn2 Sn4+ 24 d 0.375(1) 0. 0.25 0.3167 0 d
O1 O2- 96 h 0.966(2) 0.048(1) 0.153(1) 1. 0 d

loop_
_atom_type_symbol
_atom_type_oxidation_number
Ca2+ 2.000
Sn4+ 4.000
Ga3+ 3.000
Si4+ 4.000
O2- -2.000
